data_7019031
loop_
_publ_author_name
'Nobbs, James D.'
'Tomov, Atanas K.'
'Cariou, Renan'
'Gibson, Vernon C.'
'White, Andrew J. P.'
'Britovsek, George J. P.'

_publ_section_title
;
 Thio-Pybox and Thio-Phebox complexes of chromium, iron, cobalt and nickel
 and their application in ethylene and butadiene polymerisation catalysis
;
_journal_issue 19
_journal_name_full 'Dalton Transactions'
_journal_page_first 5949
_journal_paper_doi 10.1039/c2dt30324h
_journal_volume 41
_journal_year 2012
_chemical_absolute_configuration ad
_chemical_formula_moiety 'C17 H23 Cl2 Co N3 S2, 2/3(CH2Cl2)'
_chemical_formula_sum 'C17.67 H24.33 Cl3.33 Co N3 S2'
_chemical_formula_weight 519.95
_chemical_name_systematic
;
?
;
_space_group_IT_number 18
_symmetry_cell_setting orthorhombic
_symmetry_space_group_name_Hall 'P 2 2ab'
_symmetry_space_group_name_H-M 'P 21 21 2'
_atom_sites_solution_hydrogens geom
_atom_sites_solution_primary direct
_atom_sites_solution_secondary difmap
_audit_creation_method SHELXL-97
_cell_angle_alpha 90
_cell_angle_beta 90
_cell_angle_gamma 90
_cell_formula_units_Z 6
_cell_length_a 12.29660(6)
_cell_length_b 32.40514(16)
_cell_length_c 8.69965(5)
_cell_measurement_reflns_used 31196
_cell_measurement_temperature 173(2)
_cell_measurement_theta_max 71.2738
_cell_measurement_theta_min 2.7213
_cell_volume 3466.58(3)
_computing_cell_refinement 'CrysAlis RED, Oxford Diffraction Ltd'
_computing_data_collection 'CrysAlis CCD, Oxford Diffraction Ltd'
_computing_data_reduction 'CrysAlis RED, Oxford Diffraction Ltd'
_computing_molecular_graphics 'Bruker SHELXTL'
_computing_publication_material 'Bruker SHELXTL'
_computing_structure_refinement 'SHELXL-97 (Sheldrick, 1997)'
_computing_structure_solution 'SHELXS-97 (Sheldrick, 1990)'
_diffrn_ambient_temperature 173(2)
_diffrn_detector_area_resol_mean 8.2556
_diffrn_measured_fraction_theta_full 0.995
_diffrn_measured_fraction_theta_max 0.995
_diffrn_measurement_device_type 'OD Xcalibur PX Ultra'
_diffrn_measurement_method 'phi and omega scans'
_diffrn_radiation_monochromator graphite
_diffrn_radiation_source 'Enhance Ultra (Cu) X-ray Source'
_diffrn_radiation_type CuK\a
_diffrn_radiation_wavelength 1.54184
_diffrn_reflns_av_R_equivalents 0.0334
_diffrn_reflns_av_sigmaI/netI 0.0166
_diffrn_reflns_limit_h_max 14
_diffrn_reflns_limit_h_min -14
_diffrn_reflns_limit_k_max 36
_diffrn_reflns_limit_k_min -39
_diffrn_reflns_limit_l_max 10
_diffrn_reflns_limit_l_min -9
_diffrn_reflns_number 49848
_diffrn_reflns_theta_full 71.42
_diffrn_reflns_theta_max 71.42
_diffrn_reflns_theta_min 2.73
_diffrn_standards_number 0
_exptl_absorpt_coefficient_mu 11.123
_exptl_absorpt_correction_T_max 1.00000
_exptl_absorpt_correction_T_min 0.55133
_exptl_absorpt_correction_type multi-scan
_exptl_absorpt_process_details
;
CrysAlis RED, Oxford Diffraction Ltd.,
Version 1.171.32.5 (release 08-05-2007 CrysAlis171 .NET)
(compiled May 8 2007,13:10:02)
Empirical absorption correction using spherical harmonics,
implemented in SCALE3 ABSPACK scaling algorithm.
;
_exptl_crystal_colour Green
_exptl_crystal_density_diffrn 1.494
_exptl_crystal_density_method 'not measured'
_exptl_crystal_description 'blocky needles'
_exptl_crystal_F_000 1602
_exptl_crystal_size_max 0.20
_exptl_crystal_size_mid 0.12
_exptl_crystal_size_min 0.12
_refine_diff_density_max 0.227
_refine_diff_density_min -0.248
_refine_diff_density_rms 0.042
_refine_ls_abs_structure_details 'Flack H D (1983), Acta Cryst. A39, 876-881, 2885 Friedel pairs'
_refine_ls_abs_structure_Flack -0.0390(18)
_refine_ls_extinction_coef 0.00051(4)
_refine_ls_extinction_expression Fc^*^=kFc[1+0.001xFc^2^\l^3^/sin(2\q)]^-1/4^
_refine_ls_extinction_method SHELXL
_refine_ls_goodness_of_fit_ref 1.076
_refine_ls_hydrogen_treatment constr
_refine_ls_matrix_type full
_refine_ls_number_parameters 368
_refine_ls_number_reflns 6703
_refine_ls_number_restraints 0
_refine_ls_restrained_S_all 1.076
_refine_ls_R_factor_all 0.0235
_refine_ls_R_factor_gt 0.0216
_refine_ls_shift/su_max 0.001
_refine_ls_shift/su_mean 0.000
_refine_ls_structure_factor_coef Fsqd
_refine_ls_weighting_details 'calc w=1/[\s^2^(Fo^2^)+(0.0341P)^2^+0.5031P] where P=(Fo^2^+2Fc^2^)/3'
_refine_ls_weighting_scheme calc
_refine_ls_wR_factor_gt 0.0545
_refine_ls_wR_factor_ref 0.0557
_reflns_number_gt 6356
_reflns_number_total 6703
_reflns_threshold_expression >2sigma(I)
_cod_data_source_file c2dt30324h.txt
_cod_data_source_block '[Co(L3)Cl2]'
_cod_depositor_comments
;
The following automatic conversions were performed:

'_symmetry_cell_setting' value 'Orthorhombic' changed to
'orthorhombic' according to
/home/saulius/struct/CIF-dictionaries/cif_core.dic dictionary named
'cif_core.dic' version 2.4.1 from 2010-06-29.

Automatic conversion script
Id: cif_fix_values 1715 2011-07-08 13:25:40Z adriana 
;
_cod_original_sg_symbol_H-M P2(1)2(1)2
_cod_database_code 7019031

loop_
_symmetry_equiv_pos_as_xyz
'x, y, z'
'-x, -y, z'
'-x+1/2, y+1/2, -z'
'x+1/2, -y+1/2, -z'

loop_
_atom_site_label
_atom_site_type_symbol
_atom_site_fract_x
_atom_site_fract_y
_atom_site_fract_z
_atom_site_U_iso_or_equiv
_atom_site_adp_type
_atom_site_occupancy
_atom_site_symmetry_multiplicity
_atom_site_calc_flag
_atom_site_refinement_flags
Co Co 0.46153(2) 0.198033(9) 0.25030(3) 0.02086(7) Uani 1 1 d .
Cl1 Cl 0.60245(4) 0.164284(15) 0.13538(5) 0.03110(11) Uani 1 1 d .
Cl2 Cl 0.31395(4) 0.208541(17) 0.10137(7) 0.03878(13) Uani 1 1 d .
N1 N 0.50862(12) 0.20490(5) 0.47711(17) 0.0219(3) Uani 1 1 d .
C2 C 0.48172(15) 0.17644(6) 0.5826(2) 0.0252(4) Uani 1 1 d .
C3 C 0.51819(17) 0.17922(7) 0.7333(2) 0.0321(4) Uani 1 1 d .
H3A H 0.4974 0.1593 0.8079 0.039 Uiso 1 1 calc R
C4 C 0.58585(18) 0.21189(7) 0.7717(2) 0.0353(5) Uani 1 1 d .
H4A H 0.6133 0.2141 0.8734 0.042 Uiso 1 1 calc R
C5 C 0.61358(17) 0.24113(7) 0.6633(2) 0.0299(4) Uani 1 1 d .
H5A H 0.6599 0.2636 0.6889 0.036 Uiso 1 1 calc R
C6 C 0.57169(15) 0.23684(6) 0.5152(2) 0.0236(4) Uani 1 1 d .
C7 C 0.41023(16) 0.14413(6) 0.5178(2) 0.0260(4) Uani 1 1 d .
N7 N 0.38852(14) 0.14467(5) 0.3749(2) 0.0284(4) Uani 1 1 d .
S8 S 0.34749(5) 0.107084(15) 0.63372(7) 0.03637(13) Uani 1 1 d .
C9 C 0.2940(3) 0.08275(9) 0.4632(3) 0.0671(10) Uani 1 1 d .
H9A H 0.3355 0.0574 0.4393 0.081 Uiso 1 1 calc R
H9B H 0.2167 0.0752 0.4785 0.081 Uiso 1 1 calc R
C10 C 0.30491(18) 0.11419(7) 0.3309(3) 0.0369(5) Uani 1 1 d .
H10A H 0.2341 0.1291 0.3217 0.044 Uiso 1 1 calc R
C11 C 0.3286(2) 0.09431(8) 0.1776(3) 0.0477(6) Uani 1 1 d .
H11A H 0.3374 0.1171 0.1012 0.057 Uiso 1 1 calc R
C12 C 0.4303(3) 0.06909(10) 0.1726(5) 0.0859(13) Uani 1 1 d .
H12A H 0.4920 0.0860 0.2060 0.129 Uiso 1 1 calc R
H12B H 0.4429 0.0594 0.0673 0.129 Uiso 1 1 calc R
H12C H 0.4228 0.0453 0.2413 0.129 Uiso 1 1 calc R
C13 C 0.2287(3) 0.06890(10) 0.1274(4) 0.0712(9) Uani 1 1 d .
H13A H 0.1636 0.0863 0.1312 0.107 Uiso 1 1 calc R
H13B H 0.2195 0.0454 0.1969 0.107 Uiso 1 1 calc R
H13C H 0.2395 0.0589 0.0223 0.107 Uiso 1 1 calc R
C17 C 0.58822(14) 0.26582(5) 0.3865(2) 0.0227(4) Uani 1 1 d .
N17 N 0.54098(12) 0.25923(4) 0.25810(18) 0.0218(3) Uani 1 1 d .
S18 S 0.67261(4) 0.308687(15) 0.40452(6) 0.03255(11) Uani 1 1 d .
C19 C 0.62647(18) 0.32686(6) 0.2180(3) 0.0329(5) Uani 1 1 d .
H19A H 0.5739 0.3497 0.2304 0.039 Uiso 1 1 calc R
H19B H 0.6887 0.3368 0.1561 0.039 Uiso 1 1 calc R
C20 C 0.57165(15) 0.28952(6) 0.1388(2) 0.0254(4) Uani 1 1 d .
H20A H 0.6271 0.2762 0.0709 0.030 Uiso 1 1 calc R
C21 C 0.47545(17) 0.30193(6) 0.0380(2) 0.0309(4) Uani 1 1 d .
H21A H 0.4513 0.2768 -0.0191 0.037 Uiso 1 1 calc R
C22 C 0.5115(2) 0.33399(8) -0.0819(3) 0.0470(6) Uani 1 1 d .
H22A H 0.4490 0.3419 -0.1453 0.071 Uiso 1 1 calc R
H22B H 0.5682 0.3221 -0.1474 0.071 Uiso 1 1 calc R
H22C H 0.5402 0.3584 -0.0293 0.071 Uiso 1 1 calc R
C23 C 0.37818(18) 0.31773(7) 0.1294(3) 0.0395(5) Uani 1 1 d .
H23A H 0.3567 0.2970 0.2055 0.059 Uiso 1 1 calc R
H23B H 0.3173 0.3230 0.0594 0.059 Uiso 1 1 calc R
H23C H 0.3980 0.3434 0.1822 0.059 Uiso 1 1 calc R
Co' Co 0.5000 0.5000 0.16649(5) 0.02106(10) Uani 1 2 d S
Cl1' Cl 0.42396(4) 0.554756(16) 0.28728(6) 0.03723(12) Uani 1 1 d .
N1' N 0.5000 0.5000 -0.0682(2) 0.0239(5) Uani 1 2 d S
C2' C 0.42604(18) 0.47768(6) -0.1432(2) 0.0303(4) Uani 1 1 d .
C3' C 0.4246(2) 0.47629(8) -0.3028(3) 0.0471(6) Uani 1 1 d .
H3'A H 0.3735 0.4596 -0.3563 0.056 Uiso 1 1 calc R
C4' C 0.5000 0.5000 -0.3811(4) 0.0613(12) Uani 1 2 d S
H4'A H 0.5000 0.5000 -0.4903 0.074 Uiso 1 2 calc SR
C7' C 0.34962(16) 0.45634(6) -0.0397(2) 0.0279(4) Uani 1 1 d .
N7' N 0.35574(13) 0.46315(5) 0.10451(19) 0.0255(3) Uani 1 1 d .
S8' S 0.25462(5) 0.420718(19) -0.10711(7) 0.04480(15) Uani 1 1 d .
C9' C 0.20363(19) 0.41386(7) 0.0874(3) 0.0410(5) Uani 1 1 d .
H9'A H 0.1283 0.4245 0.0955 0.049 Uiso 1 1 calc R
H9'B H 0.2035 0.3842 0.1152 0.049 Uiso 1 1 calc R
C10' C 0.27970(16) 0.43813(6) 0.1959(3) 0.0296(4) Uani 1 1 d .
H10B H 0.3237 0.4175 0.2547 0.036 Uiso 1 1 calc R
C11' C 0.22001(17) 0.46495(7) 0.3126(3) 0.0354(5) Uani 1 1 d .
H11B H 0.2767 0.4787 0.3771 0.042 Uiso 1 1 calc R
C12' C 0.1541(2) 0.49882(8) 0.2369(4) 0.0525(7) Uani 1 1 d .
H12D H 0.1189 0.5156 0.3162 0.079 Uiso 1 1 calc R
H12E H 0.0985 0.4865 0.1706 0.079 Uiso 1 1 calc R
H12F H 0.2023 0.5163 0.1750 0.079 Uiso 1 1 calc R
C13' C 0.1499(2) 0.43875(10) 0.4212(3) 0.0562(7) Uani 1 1 d .
H13D H 0.1131 0.4568 0.4952 0.084 Uiso 1 1 calc R
H13E H 0.1964 0.4192 0.4765 0.084 Uiso 1 1 calc R
H13F H 0.0956 0.4236 0.3613 0.084 Uiso 1 1 calc R
C30 C 0.2982(2) 0.33724(8) 0.5637(3) 0.0484(6) Uani 1 1 d .
H30A H 0.2581 0.3478 0.6543 0.058 Uiso 1 1 calc R
H30B H 0.2477 0.3374 0.4751 0.058 Uiso 1 1 calc R
Cl4 Cl 0.40831(5) 0.37040(2) 0.52407(7) 0.04784(15) Uani 1 1 d .
Cl5 Cl 0.33983(5) 0.286511(19) 0.59984(10) 0.05729(18) Uani 1 1 d .

loop_
_atom_site_aniso_label
_atom_site_aniso_U_11
_atom_site_aniso_U_22
_atom_site_aniso_U_33
_atom_site_aniso_U_23
_atom_site_aniso_U_13
_atom_site_aniso_U_12
Co 0.01968(14) 0.02215(14) 0.02074(14) -0.00271(12) 0.00030(11) -0.00016(11)
Cl1 0.0304(2) 0.0322(2) 0.0307(2) -0.00117(19) 0.00661(18) 0.00891(19)
Cl2 0.0280(2) 0.0368(3) 0.0515(3) -0.0020(2) -0.0156(2) 0.0008(2)
N1 0.0215(7) 0.0207(7) 0.0236(7) -0.0012(6) -0.0014(6) 0.0021(6)
C2 0.0259(10) 0.0245(9) 0.0253(9) 0.0027(7) 0.0039(7) 0.0057(7)
C3 0.0366(11) 0.0331(10) 0.0268(10) 0.0062(8) 0.0018(8) 0.0060(8)
C4 0.0400(11) 0.0422(12) 0.0237(10) -0.0018(9) -0.0071(9) 0.0064(10)
C5 0.0309(10) 0.0315(10) 0.0273(10) -0.0031(8) -0.0059(8) 0.0003(8)
C6 0.0224(9) 0.0240(9) 0.0243(9) -0.0030(7) -0.0027(7) 0.0018(7)
C7 0.0266(10) 0.0205(9) 0.0310(10) 0.0014(8) 0.0089(8) 0.0036(7)
N7 0.0300(9) 0.0236(8) 0.0317(9) -0.0037(7) 0.0077(7) -0.0073(7)
S8 0.0424(3) 0.0247(2) 0.0419(3) 0.0079(2) 0.0146(2) -0.0010(2)
C9 0.099(2) 0.0534(16) 0.0487(16) -0.0114(13) 0.0277(16) -0.0463(17)
C10 0.0303(11) 0.0308(11) 0.0495(14) -0.0107(10) 0.0085(10) -0.0116(9)
C11 0.0669(17) 0.0367(12) 0.0395(13) -0.0080(10) 0.0099(12) -0.0213(12)
C12 0.064(2) 0.0569(18) 0.137(4) -0.041(2) 0.044(2) -0.0164(15)
C13 0.083(2) 0.0551(18) 0.076(2) -0.0247(16) -0.0182(18) -0.0194(16)
C17 0.0206(9) 0.0206(9) 0.0268(9) -0.0022(7) -0.0007(7) -0.0004(7)
N17 0.0229(7) 0.0185(7) 0.0239(7) -0.0007(6) 0.0013(6) 0.0008(6)
S18 0.0349(3) 0.0260(2) 0.0368(3) 0.0001(2) -0.0093(2) -0.0101(2)
C19 0.0367(11) 0.0261(10) 0.0358(11) 0.0046(8) -0.0056(9) -0.0081(8)
C20 0.0277(10) 0.0236(9) 0.0249(9) 0.0028(7) 0.0034(7) -0.0008(7)
C21 0.0374(11) 0.0269(10) 0.0284(10) -0.0003(8) -0.0049(8) 0.0003(9)
C22 0.0607(16) 0.0447(13) 0.0356(12) 0.0142(10) -0.0050(11) -0.0005(12)
C23 0.0338(11) 0.0368(11) 0.0480(14) 0.0036(10) -0.0032(10) 0.0072(9)
Co' 0.0225(2) 0.0236(2) 0.0171(2) 0.000 0.000 0.00049(16)
Cl1' 0.0357(3) 0.0315(2) 0.0445(3) -0.0124(2) 0.0089(2) 0.0003(2)
N1' 0.0315(12) 0.0216(11) 0.0188(11) 0.000 0.000 0.0025(9)
C2' 0.0407(12) 0.0245(9) 0.0256(10) -0.0023(8) -0.0048(8) 0.0062(8)
C3' 0.0757(18) 0.0424(13) 0.0231(10) -0.0068(9) -0.0124(11) -0.0031(13)
C4' 0.106(4) 0.059(2) 0.0192(15) 0.000 0.000 -0.007(2)
C7' 0.0292(10) 0.0233(9) 0.0312(10) -0.0045(8) -0.0069(8) 0.0007(8)
N7' 0.0225(8) 0.0250(8) 0.0289(8) -0.0022(7) -0.0022(7) 0.0006(6)
S8' 0.0500(3) 0.0420(3) 0.0424(3) -0.0116(3) -0.0132(3) -0.0150(3)
C9' 0.0340(11) 0.0370(12) 0.0519(14) -0.0157(11) -0.0006(10) -0.0085(9)
C10' 0.0253(10) 0.0237(10) 0.0398(11) 0.0026(8) -0.0027(8) -0.0029(8)
C11' 0.0287(10) 0.0406(12) 0.0369(11) -0.0081(10) 0.0035(9) -0.0112(9)
C12' 0.0406(12) 0.0356(12) 0.081(2) -0.0055(14) 0.0167(14) 0.0047(10)
C13' 0.0451(14) 0.0675(18) 0.0561(17) 0.0057(14) 0.0134(13) -0.0131(13)
C30 0.0413(13) 0.0413(13) 0.0627(17) 0.0040(12) 0.0064(11) 0.0018(11)
Cl4 0.0508(3) 0.0510(3) 0.0417(3) 0.0042(3) 0.0019(3) -0.0096(3)
Cl5 0.0439(3) 0.0369(3) 0.0911(5) -0.0017(3) -0.0032(3) 0.0019(2)

loop_
_atom_type_symbol
_atom_type_description
_atom_type_scat_dispersion_real
_atom_type_scat_dispersion_imag
_atom_type_scat_source
C C 0.0181 0.0091 'International Tables Vol C Tables 4.2.6.8 and 6.1.1.4'
H H 0.0000 0.0000 'International Tables Vol C Tables 4.2.6.8 and 6.1.1.4'
N N 0.0311 0.0180 'International Tables Vol C Tables 4.2.6.8 and 6.1.1.4'
S S 0.3331 0.5567 'International Tables Vol C Tables 4.2.6.8 and 6.1.1.4'
Cl Cl 0.3639 0.7018 'International Tables Vol C Tables 4.2.6.8 and 6.1.1.4'
Co Co -2.3653 3.6143 'International Tables Vol C Tables 4.2.6.8 and 6.1.1.4'

loop_
_geom_angle_atom_site_label_1
_geom_angle_atom_site_label_2
_geom_angle_atom_site_label_3
_geom_angle
_geom_angle_site_symmetry_1
_geom_angle_site_symmetry_3
N1 Co N17 75.56(6) . .
N1 Co N7 74.47(6) . .
N17 Co N7 149.12(6) . .
N1 Co Cl2 139.19(5) . .
N17 Co Cl2 103.75(4) . .
N7 Co Cl2 94.15(5) . .
N1 Co Cl1 104.90(4) . .
N17 Co Cl1 96.19(4) . .
N7 Co Cl1 98.47(5) . .
Cl2 Co Cl1 115.60(2) . .
C6 N1 C2 120.38(17) . .
C6 N1 Co 118.88(12) . .
C2 N1 Co 120.62(13) . .
N1 C2 C3 121.43(18) . .
N1 C2 C7 111.85(17) . .
C3 C2 C7 126.71(18) . .
C4 C3 C2 118.08(19) . .
C5 C4 C3 120.53(19) . .
C4 C5 C6 118.13(19) . .
N1 C6 C5 121.42(18) . .
N1 C6 C17 112.64(16) . .
C5 C6 C17 125.93(18) . .
N7 C7 C2 119.18(17) . .
N7 C7 S8 118.75(16) . .
C2 C7 S8 121.95(15) . .
C7 N7 C10 112.99(17) . .
C7 N7 Co 113.68(13) . .
C10 N7 Co 132.30(15) . .
C7 S8 C9 89.25(11) . .
C10 C9 S8 107.04(17) . .
N7 C10 C11 112.38(18) . .
N7 C10 C9 108.0(2) . .
C11 C10 C9 113.2(2) . .
C12 C11 C10 114.8(3) . .
C12 C11 C13 111.5(2) . .
C10 C11 C13 108.9(2) . .
N17 C17 C6 119.64(16) . .
N17 C17 S18 118.91(14) . .
C6 C17 S18 121.45(14) . .
C17 N17 C20 112.78(15) . .
C17 N17 Co 112.20(12) . .
C20 N17 Co 133.38(12) . .
C17 S18 C19 89.55(9) . .
C20 C19 S18 106.29(13) . .
N17 C20 C21 112.38(15) . .
N17 C20 C19 108.53(15) . .
C21 C20 C19 112.81(16) . .
C23 C21 C20 113.36(17) . .
C23 C21 C22 110.66(19) . .
C20 C21 C22 110.14(18) . .
N1' Co' N7' 75.85(5) . .
N1' Co' N7' 75.85(5) . 2_665
N7' Co' N7' 151.70(9) . 2_665
N1' Co' Cl1' 117.651(17) . .
N7' Co' Cl1' 101.86(4) . .
N7' Co' Cl1' 91.22(4) 2_665 .
N1' Co' Cl1' 117.651(17) . 2_665
N7' Co' Cl1' 91.22(4) . 2_665
N7' Co' Cl1' 101.86(4) 2_665 2_665
Cl1' Co' Cl1' 124.70(3) . 2_665
C2' N1' C2' 121.4(2) . 2_665
C2' N1' Co' 119.30(12) . .
C2' N1' Co' 119.30(12) 2_665 .
N1' C2' C3' 121.0(2) . .
N1' C2' C7' 113.02(18) . .
C3' C2' C7' 126.0(2) . .
C4' C3' C2' 117.7(2) . .
C3' C4' C3' 121.0(3) 2_665 .
N7' C7' C2' 118.81(18) . .
N7' C7' S8' 118.97(16) . .
C2' C7' S8' 122.18(15) . .
C7' N7' C10' 113.50(17) . .
C7' N7' Co' 112.42(14) . .
C10' N7' Co' 132.64(13) . .
C7' S8' C9' 89.95(10) . .
C10' C9' S8' 107.32(15) . .
N7' C10' C11' 110.58(16) . .
N7' C10' C9' 109.58(18) . .
C11' C10' C9' 113.93(17) . .
C12' C11' C10' 112.4(2) . .
C12' C11' C13' 111.6(2) . .
C10' C11' C13' 111.4(2) . .
Cl5 C30 Cl4 112.51(14) . .

loop_
_geom_bond_atom_site_label_1
_geom_bond_atom_site_label_2
_geom_bond_distance
_geom_bond_site_symmetry_2
Co N1 2.0683(15) .
Co N17 2.2116(15) .
Co N7 2.2297(16) .
Co Cl2 2.2557(6) .
Co Cl1 2.2799(5) .
N1 C6 1.335(2) .
N1 C2 1.343(2) .
C2 C3 1.388(3) .
C2 C7 1.479(3) .
C3 C4 1.387(3) .
C4 C5 1.379(3) .
C5 C6 1.395(3) .
C6 C17 1.476(3) .
C7 N7 1.272(3) .
C7 S8 1.7471(19) .
N7 C10 1.476(3) .
S8 C9 1.804(3) .
C9 C10 1.543(4) .
C10 C11 1.509(3) .
C11 C12 1.495(4) .
C11 C13 1.542(4) .
C17 N17 1.277(2) .
C17 S18 1.7409(18) .
N17 C20 1.478(2) .
S18 C19 1.817(2) .
C19 C20 1.547(3) .
C20 C21 1.526(3) .
C21 C23 1.525(3) .
C21 C22 1.537(3) .
Co' N1' 2.042(2) .
Co' N7' 2.2053(16) .
Co' N7' 2.2053(16) 2_665
Co' Cl1' 2.2642(5) .
Co' Cl1' 2.2642(5) 2_665
N1' C2' 1.332(2) .
N1' C2' 1.332(2) 2_665
C2' C3' 1.389(3) .
C2' C7' 1.473(3) .
C3' C4' 1.383(3) .
C4' C3' 1.383(3) 2_665
C7' N7' 1.276(3) .
C7' S8' 1.744(2) .
N7' C10' 1.471(3) .
S8' C9' 1.819(3) .
C9' C10' 1.544(3) .
C10' C11' 1.525(3) .
C11' C12' 1.515(3) .
C11' C13' 1.535(3) .
C30 Cl5 1.750(3) .
C30 Cl4 1.763(3) .
